data_4124442
loop_
_publ_author_name
'Kim, Y.'
'Gilje, J.W.'
'Seff, K.'

_publ_section_title
;
 Synthesis and structures of two new hydrides of nitrogen, triazane (N3
 H5) and cyclotriazane (N3 H3). Crystallographic ... analyses of
 vacuum-dehydrated patially decomposed fully Ag+ -exchanged Zeolite A ...
;
_journal_name_full 'Journal of the American Chemical Society'
_journal_page_first 7057
_journal_page_last 7059
_journal_volume 99
_journal_year 1977
_chemical_formula_sum 'Ag8 Al12 H45 N27 O48 Si12'
_chemical_name_systematic '(Ag4)2 (N3 H5)9 (Si12 Al12 O48)'
_space_group_IT_number 221
_symmetry_space_group_name_Hall '-P 4 2 3'
_symmetry_space_group_name_H-M 'P m -3 m'
_cell_angle_alpha 90
_cell_angle_beta 90
_cell_angle_gamma 90
_cell_formula_units_Z 1
_cell_length_a 12.295
_cell_length_b 12.295
_cell_length_c 12.295
_cell_volume 1858.599
_citation_journal_id_ASTM JACSAT
_cod_data_source_file Kim_JACSAT_1977_211.cif
_cod_data_source_block H45Ag8Al12N27O48Si12
_cod_original_formula_sum 'H45 Ag8 Al12 N27 O48 Si12'
_cod_database_code 4124442

loop_
_symmetry_equiv_pos_as_xyz
x,y,z
-y,x,z
-x,-y,z
y,-x,z
x,-y,-z
y,x,-z
-x,y,-z
-y,-x,-z
z,x,y
-x,z,y
-z,-x,y
x,-z,y
z,-x,-y
x,z,-y
-z,x,-y
-x,-z,-y
y,z,x
y,-z,-x
z,y,-x
-y,z,-x
-z,-y,-x
-y,-z,x
z,-y,x
-z,y,x
-x,-y,-z
y,-x,-z
x,y,-z
-y,x,-z
-x,y,z
-y,-x,z
x,-y,z
y,x,z
-z,-x,-y
x,-z,-y
z,x,-y
-x,z,-y
-z,x,y
-x,-z,y
z,-x,y
x,z,y
-y,-z,-x
-y,z,x
-z,-y,x
y,-z,x
z,y,x
y,z,-x
-z,y,-x
z,-y,-x

loop_
_atom_site_label
_atom_site_type_symbol
_atom_site_fract_x
_atom_site_fract_y
_atom_site_fract_z
_atom_site_occupancy
_atom_site_U_iso_or_equiv
O3 O-2 0.1097 0.1097 0.332 1 0.0
N3 N-1 0 0.133 0.133 0.25 0.0
Ag3 Ag+1 0 0.436 0.436 0.1667 0.0
Ag1 Ag+1 0.2343 0.2343 0.2343 0.5 0.0
Ag2 Ag+1 0.1416 0.1416 0.1416 0.25 0.0
N2 N-1 0 0 0.153 1 0.0
O1 O-2 0 0.2119 0.5 1 0.0
N4 N-1 0.233 0.233 0.487 0.1667 0.0
N5 N-1 0 0 0.491 0.3333 0.0
Al1 Al+3 0 0.182 0.3703 0.5 0.0
N1 N-1 0.2924 0.3786 0.3786 0.5 0.0
O2 O-2 0 0.3012 0.3012 1 0.0
Si1 Si+4 0 0.182 0.3703 0.5 0.0
